data_2203031
loop_
_publ_author_name
'Boyle, Robert C.'
'Mague, Joel T.'
'Fink, Mark J.'

_publ_section_title <i>cis</i>-Dichloro(<i>N,N,N</i>'<i>,N</i>'-tetramethyl-1,2-diaminoethane)palladium(II)
_journal_issue 1
_journal_name_full 'Acta Crystallographica Section E'
_journal_page_first m40
_journal_page_last m41
_journal_paper_doi 10.1107/S1600536803027739
_journal_volume 60
_journal_year 2004
_chemical_formula_iupac '[Pd Cl2 (C6 H16 N2)]'
_chemical_formula_moiety 'C6 H16 Cl2 N2 Pd'
_chemical_formula_sum 'C6 H16 Cl2 N2 Pd'
_chemical_formula_weight 293.51
_chemical_name_systematic
;
cis-Dichlorobis(N,N,N',N'-tetramethyl-1,2-diaminoethane)palladium(II)
;
_space_group_IT_number 9
_symmetry_cell_setting monoclinic
_symmetry_space_group_name_Hall 'C -2yc'
_symmetry_space_group_name_H-M 'C 1 c 1'
_atom_sites_solution_hydrogens geom
_atom_sites_solution_primary direct
_atom_sites_solution_secondary difmap
_audit_creation_method SHELXL-97
_cell_angle_alpha 90.00
_cell_angle_beta 113.842(2)
_cell_angle_gamma 90.00
_cell_formula_units_Z 4
_cell_length_a 15.980(2)
_cell_length_b 5.9373(6)
_cell_length_c 11.7950(10)
_cell_measurement_reflns_used 3348
_cell_measurement_temperature 100(2)
_cell_measurement_theta_max 28.257
_cell_measurement_theta_min 2.787
_cell_volume 1023.59(19)
_computing_cell_refinement SMART
_computing_data_collection 'SMART (Bruker, 2000)'
_computing_data_reduction 'SAINT-Plus (Bruker, 2002)'
_computing_molecular_graphics 'SHELXTL (Bruker, 2000)'
_computing_publication_material SHELXTL
_computing_structure_refinement 'SHELXL97 (Sheldrick, 1997)'
_computing_structure_solution 'SHELXS97 (Sheldrick, 1997)'
_diffrn_ambient_temperature 100(2)
_diffrn_measured_fraction_theta_full 0.991
_diffrn_measured_fraction_theta_max 0.991
_diffrn_measurement_device_type 'Bruker SMART CCD area-detector'
_diffrn_measurement_method '\f and \w'
_diffrn_radiation_monochromator graphite
_diffrn_radiation_source 'fine-focus sealed tube'
_diffrn_radiation_type MoK\a
_diffrn_radiation_wavelength 0.71073
_diffrn_reflns_av_R_equivalents 0.0176
_diffrn_reflns_av_sigmaI/netI 0.0283
_diffrn_reflns_limit_h_max 20
_diffrn_reflns_limit_h_min -20
_diffrn_reflns_limit_k_max 7
_diffrn_reflns_limit_k_min -7
_diffrn_reflns_limit_l_max 15
_diffrn_reflns_limit_l_min -15
_diffrn_reflns_number 4288
_diffrn_reflns_theta_full 27.74
_diffrn_reflns_theta_max 27.74
_diffrn_reflns_theta_min 2.79
_diffrn_standards_decay_% 0
_diffrn_standards_number 0
_exptl_absorpt_coefficient_mu 2.280
_exptl_absorpt_correction_T_max 0.8531
_exptl_absorpt_correction_T_min 0.7373
_exptl_absorpt_correction_type multi-scan
_exptl_absorpt_process_details '(SADABS; Sheldrick, 2002)'
_exptl_crystal_colour Yellow
_exptl_crystal_density_diffrn 1.905
_exptl_crystal_density_method 'not measured'
_exptl_crystal_description Column
_exptl_crystal_F_000 584
_exptl_crystal_size_max 0.16
_exptl_crystal_size_mid 0.08
_exptl_crystal_size_min 0.07
_refine_diff_density_max 1.365
_refine_diff_density_min -0.365
_refine_ls_abs_structure_details 'Flack (1983), XXXX Friedel pairs'
_refine_ls_abs_structure_Flack 0.03(6)
_refine_ls_extinction_method none
_refine_ls_goodness_of_fit_ref 1.120
_refine_ls_hydrogen_treatment constr
_refine_ls_matrix_type full
_refine_ls_number_parameters 104
_refine_ls_number_reflns 2258
_refine_ls_number_restraints 2
_refine_ls_restrained_S_all 1.120
_refine_ls_R_factor_all 0.0271
_refine_ls_R_factor_gt 0.0258
_refine_ls_shift/su_max 0.002
_refine_ls_shift/su_mean 0.000
_refine_ls_structure_factor_coef Fsqd
_refine_ls_weighting_details 'calc w = 1/[\s^2^(Fo^2^)+(0.0325P)^2^+0.2394P] where P = (Fo^2^+2Fc^2^)/3'
_refine_ls_weighting_scheme calc
_refine_ls_wR_factor_gt 0.0601
_refine_ls_wR_factor_ref 0.0607
_reflns_number_gt 2168
_reflns_number_total 2258
_reflns_threshold_expression I>2\s(I)
_cod_data_source_file ac6071.cif
_cod_data_source_block I
_cod_depositor_comments
;
The following automatic conversions were performed:
'_symmetry_cell_setting' value 'Monoclinic' changed to 'monoclinic'
according to '/home/saulius/struct/CIF-dictionaries/cif_core.dic'
dictionary named 'cif_core.dic' version 2.4.1 from 2010-06-29.

Automatic conversion script
Id: cif_fix_enum 1527 2010-12-29 10:47:43Z saulius 

The following automatic conversions were performed:

'_symmetry_cell_setting' value 'Monoclinic' changed to 'monoclinic'
according to /home/saulius/struct/CIF-dictionaries/cif_core.dic
dictionary named 'cif_core.dic' version 2.4.1 from 2010-06-29.

Automatic conversion script
Id: cif_fix_values 1715 2011-07-08 13:25:40Z adriana 
;
_cod_original_cell_volume 1023.6(2)
_cod_original_sg_symbol_H-M 'C c'
_cod_database_code 2203031
_cod_database_fobs_code 2203031

loop_
_symmetry_equiv_pos_as_xyz
'x, y, z'
'x, -y, z+1/2'
'x+1/2, y+1/2, z'
'x+1/2, -y+1/2, z+1/2'

loop_
_atom_site_label
_atom_site_fract_x
_atom_site_fract_y
_atom_site_fract_z
_atom_site_U_iso_or_equiv
_atom_site_adp_type
_atom_site_calc_flag
_atom_site_refinement_flags
_atom_site_occupancy
_atom_site_type_symbol
Pd 0.06881(6) 0.24532(5) 0.22069(8) 0.01392(8) Uani d . 1 Pd
Cl1 0.20816(8) 0.3383(2) 0.21864(11) 0.0269(3) Uani d . 1 Cl
Cl2 -0.00461(8) 0.49333(17) 0.06067(9) 0.0241(2) Uani d . 1 Cl
N1 0.1277(2) 0.0232(6) 0.3645(3) 0.0171(7) Uani d . 1 N
N2 -0.0544(2) 0.1502(6) 0.2257(3) 0.0154(7) Uani d . 1 N
C1 0.2008(3) -0.1221(8) 0.3583(4) 0.0312(10) Uani d . 1 C
H1A 0.2534 -0.0291 0.3655 0.047 Uiso calc R 1 H
H1B 0.1779 -0.2024 0.2789 0.047 Uiso calc R 1 H
H1C 0.2197 -0.2314 0.4264 0.047 Uiso calc R 1 H
C2 0.1650(3) 0.1537(8) 0.4814(4) 0.0272(9) Uani d . 1 C
H2A 0.1879 0.0499 0.5520 0.041 Uiso calc R 1 H
H2B 0.1166 0.2480 0.4873 0.041 Uiso calc R 1 H
H2C 0.2152 0.2496 0.4823 0.041 Uiso calc R 1 H
C3 0.0520(3) -0.1297(7) 0.3606(4) 0.0216(8) Uani d . 1 C
H3A 0.0385 -0.2410 0.2930 0.026 Uiso calc R 1 H
H3B 0.0708 -0.2127 0.4399 0.026 Uiso calc R 1 H
C4 -0.0315(3) 0.0066(7) 0.3394(4) 0.0230(8) Uani d . 1 C
H4A -0.0205 0.1037 0.4123 0.028 Uiso calc R 1 H
H4B -0.0834 -0.0947 0.3284 0.028 Uiso calc R 1 H
C5 -0.1119(3) 0.3392(8) 0.2328(4) 0.0208(8) Uani d . 1 C
H5A -0.1261 0.4372 0.1605 0.031 Uiso calc R 1 H
H5B -0.0790 0.4257 0.3086 0.031 Uiso calc R 1 H
H5C -0.1689 0.2805 0.2339 0.031 Uiso calc R 1 H
C6 -0.1065(3) 0.0163(7) 0.1134(4) 0.0216(8) Uani d . 1 C
H6A -0.1631 -0.0386 0.1171 0.032 Uiso calc R 1 H
H6B -0.0694 -0.1121 0.1089 0.032 Uiso calc R 1 H
H6C -0.1213 0.1110 0.0397 0.032 Uiso calc R 1 H

loop_
_atom_site_aniso_label
_atom_site_aniso_U_11
_atom_site_aniso_U_22
_atom_site_aniso_U_33
_atom_site_aniso_U_12
_atom_site_aniso_U_13
_atom_site_aniso_U_23
Pd 0.01659(12) 0.01236(12) 0.01515(12) -0.00030(11) 0.00882(9) 0.00057(11)
Cl1 0.0244(5) 0.0266(6) 0.0368(6) -0.0063(5) 0.0196(5) -0.0020(5)
Cl2 0.0370(5) 0.0179(5) 0.0215(5) 0.0074(4) 0.0162(4) 0.0065(4)
N1 0.0161(17) 0.0175(17) 0.0166(18) -0.0003(13) 0.0056(14) 0.0032(13)
N2 0.0154(18) 0.0172(18) 0.0139(16) -0.0017(14) 0.0064(13) -0.0025(14)
C1 0.030(2) 0.028(2) 0.037(3) 0.0091(19) 0.015(2) 0.006(2)
C2 0.028(2) 0.029(2) 0.021(2) 0.0007(19) 0.0063(18) -0.0005(19)
C3 0.026(2) 0.021(2) 0.020(2) -0.0015(17) 0.0120(17) 0.0027(17)
C4 0.022(2) 0.027(2) 0.022(2) -0.0061(17) 0.0105(16) 0.0029(17)
C5 0.020(2) 0.023(2) 0.020(2) 0.0005(17) 0.0088(17) -0.0061(17)
C6 0.0191(19) 0.026(2) 0.021(2) -0.0009(17) 0.0097(16) -0.0035(17)

loop_
_atom_type_symbol
_atom_type_description
_atom_type_scat_dispersion_real
_atom_type_scat_dispersion_imag
_atom_type_scat_source
C C 0.0033 0.0016 'International Tables Vol C Tables 4.2.6.8 and 6.1.1.4'
H H 0.0000 0.0000 'International Tables Vol C Tables 4.2.6.8 and 6.1.1.4'
N N 0.0061 0.0033 'International Tables Vol C Tables 4.2.6.8 and 6.1.1.4'
Cl Cl 0.1484 0.1585 'International Tables Vol C Tables 4.2.6.8 and 6.1.1.4'
Pd Pd -0.9988 1.0072 'International Tables Vol C Tables 4.2.6.8 and 6.1.1.4'

loop_
_geom_angle_atom_site_label_1
_geom_angle_atom_site_label_2
_geom_angle_atom_site_label_3
_geom_angle
_geom_angle_publ_flag
N1 Pd N2 85.70(14) y
N1 Pd Cl1 92.30(11) y
N2 Pd Cl1 177.82(11) y
N1 Pd Cl2 176.91(12) y
N2 Pd Cl2 91.29(11) y
Cl1 Pd Cl2 90.72(5) y
C1 N1 C2 108.9(3) ?
C1 N1 C3 106.8(3) ?
C2 N1 C3 111.2(3) ?
C1 N1 Pd 116.2(3) ?
C2 N1 Pd 108.1(3) ?
C3 N1 Pd 105.6(2) ?
C5 N2 C6 108.8(3) ?
C5 N2 C4 108.3(3) ?
C6 N2 C4 109.9(3) ?
C5 N2 Pd 114.5(3) ?
C6 N2 Pd 108.5(2) ?
C4 N2 Pd 106.7(2) ?
N1 C1 H1A 109.5 ?
N1 C1 H1B 109.5 ?
H1A C1 H1B 109.5 ?
N1 C1 H1C 109.5 ?
H1A C1 H1C 109.5 ?
H1B C1 H1C 109.5 ?
N1 C2 H2A 109.5 ?
N1 C2 H2B 109.5 ?
H2A C2 H2B 109.5 ?
N1 C2 H2C 109.5 ?
H2A C2 H2C 109.5 ?
H2B C2 H2C 109.5 ?
C4 C3 N1 109.4(3) ?
C4 C3 H3A 109.8 ?
N1 C3 H3A 109.8 ?
C4 C3 H3B 109.8 ?
N1 C3 H3B 109.8 ?
H3A C3 H3B 108.2 ?
C3 C4 N2 109.7(3) ?
C3 C4 H4A 109.7 ?
N2 C4 H4A 109.7 ?
C3 C4 H4B 109.7 ?
N2 C4 H4B 109.7 ?
H4A C4 H4B 108.2 ?
N2 C5 H5A 109.5 ?
N2 C5 H5B 109.5 ?
H5A C5 H5B 109.5 ?
N2 C5 H5C 109.5 ?
H5A C5 H5C 109.5 ?
H5B C5 H5C 109.5 ?
N2 C6 H6A 109.5 ?
N2 C6 H6B 109.5 ?
H6A C6 H6B 109.5 ?
N2 C6 H6C 109.5 ?
H6A C6 H6C 109.5 ?
H6B C6 H6C 109.5 ?

loop_
_geom_bond_atom_site_label_1
_geom_bond_atom_site_label_2
_geom_bond_distance
_geom_bond_publ_flag
Pd N1 2.053(3) y
Pd N2 2.073(4) y
Pd Cl1 2.3038(15) y
Pd Cl2 2.3059(13) y
N1 C1 1.478(5) ?
N1 C2 1.481(5) ?
N1 C3 1.499(5) ?
N2 C5 1.474(6) ?
N2 C6 1.479(5) ?
N2 C4 1.504(5) ?
C1 H1A 0.9800 ?
C1 H1B 0.9800 ?
C1 H1C 0.9800 ?
C2 H2A 0.9800 ?
C2 H2B 0.9800 ?
C2 H2C 0.9800 ?
C3 C4 1.491(6) ?
C3 H3A 0.9900 ?
C3 H3B 0.9900 ?
C4 H4A 0.9900 ?
C4 H4B 0.9900 ?
C5 H5A 0.9800 ?
C5 H5B 0.9800 ?
C5 H5C 0.9800 ?
C6 H6A 0.9800 ?
C6 H6B 0.9800 ?
C6 H6C 0.9800 ?
